data_4113009
loop_
_publ_author_name
'Jye-Shane Yang'
'Kang-Ling Liau'
'Chin-Min Wang'
'Chung-Yu Hwang'

_publ_section_title
;
 Substituent-Dependent Photoinduced Intramolecular Charge Transfer in
 N-Aryl-Substituted trans-4-Aminostilbenes
;
_journal_name_full 'Journal of the American Chemical Society'
_journal_page_first 12325
_journal_page_last 12335
_journal_paper_doi 10.1021/ja047604d
_journal_volume 126
_journal_year 2004
_chemical_formula_sum 'C22 H18 N2'
_chemical_formula_weight 310.38
_chemical_name_systematic
; 
 ? 
;
_space_group_IT_number 2
_symmetry_cell_setting triclinic
_symmetry_space_group_name_Hall '-P 1'
_symmetry_space_group_name_H-M 'P -1'
_atom_sites_solution_hydrogens difmap
_atom_sites_solution_primary direct
_atom_sites_solution_secondary difmap
_audit_creation_method SHELXL-97
_cell_angle_alpha 85.5920(10)
_cell_angle_beta 81.7970(10)
_cell_angle_gamma 74.0610(10)
_cell_formula_units_Z 4
_cell_length_a 9.6247(7)
_cell_length_b 9.7637(7)
_cell_length_c 18.7912(14)
_cell_measurement_reflns_used 3272
_cell_measurement_temperature 295(2)
_cell_measurement_theta_max 25
_cell_measurement_theta_min 2.5
_cell_volume 1679.3(2)
_computing_cell_refinement 'Bruker SMART'
_computing_data_collection 'Bruker SMART'
_computing_data_reduction 'Bruker SHELXTL'
_computing_molecular_graphics 'Bruker SHELXTL'
_computing_publication_material 'Bruker SHELXTL'
_computing_structure_refinement 'SHELXL-97 (Sheldrick, 1997)'
_computing_structure_solution 'SHELXS-97 (Sheldrick, 1990)'
_diffrn_ambient_temperature 295(2)
_diffrn_measured_fraction_theta_full 0.951
_diffrn_measured_fraction_theta_max 0.951
_diffrn_measurement_device_type 'CCD area detector'
_diffrn_measurement_method 'phi and omega scans'
_diffrn_radiation_monochromator graphite
_diffrn_radiation_source 'fine-focus sealed tube'
_diffrn_radiation_type MoK\a
_diffrn_radiation_wavelength 0.71073
_diffrn_reflns_av_R_equivalents 0.0703
_diffrn_reflns_av_sigmaI/netI 0.0847
_diffrn_reflns_limit_h_max 12
_diffrn_reflns_limit_h_min -12
_diffrn_reflns_limit_k_max 13
_diffrn_reflns_limit_k_min -13
_diffrn_reflns_limit_l_max 24
_diffrn_reflns_limit_l_min -24
_diffrn_reflns_number 17720
_diffrn_reflns_theta_full 28.28
_diffrn_reflns_theta_max 28.28
_diffrn_reflns_theta_min 1.10
_exptl_absorpt_coefficient_mu 0.072
_exptl_absorpt_correction_T_max 0.95747
_exptl_absorpt_correction_T_min 0.90612
_exptl_absorpt_correction_type empirical
_exptl_crystal_colour Yellow
_exptl_crystal_density_diffrn 1.228
_exptl_crystal_description Tabular
_exptl_crystal_F_000 656
_exptl_crystal_size_max 0.48
_exptl_crystal_size_mid 0.40
_exptl_crystal_size_min 0.25
_refine_diff_density_max 0.316
_refine_diff_density_min -0.274
_refine_diff_density_rms 0.044
_refine_ls_extinction_method none
_refine_ls_goodness_of_fit_ref 1.220
_refine_ls_hydrogen_treatment noref
_refine_ls_matrix_type full
_refine_ls_number_parameters 433
_refine_ls_number_reflns 7921
_refine_ls_number_restraints 0
_refine_ls_restrained_S_all 1.220
_refine_ls_R_factor_all 0.2010
_refine_ls_R_factor_gt 0.1328
_refine_ls_shift/su_max 0.002
_refine_ls_shift/su_mean 0.000
_refine_ls_structure_factor_coef Fsqd
_refine_ls_weighting_details 'calc w=1/[\s^2^(Fo^2^)+(0.0549P)^2^+1.4041P] where P=(Fo^2^+2Fc^2^)/3'
_refine_ls_weighting_scheme calc
_refine_ls_wR_factor_gt 0.2251
_refine_ls_wR_factor_ref 0.2533
_reflns_number_gt 4725
_reflns_number_total 7921
_reflns_threshold_expression >2sigma(I)
_cod_data_source_file ja047604dsi20040426_101320_2.cif
_cod_data_source_block 2CN
_cod_database_code 4113009

loop_
_symmetry_equiv_pos_as_xyz
'x, y, z'
'-x, -y, -z'

loop_
_atom_site_label
_atom_site_type_symbol
_atom_site_fract_x
_atom_site_fract_y
_atom_site_fract_z
_atom_site_U_iso_or_equiv
_atom_site_adp_type
_atom_site_occupancy
_atom_site_symmetry_multiplicity
_atom_site_calc_flag
N1 N 0.4792(4) 0.5741(3) 0.20493(17) 0.0501(9) Uani 1 1 d
N2 N 0.1035(6) 0.8754(6) -0.0714(2) 0.1074(18) Uani 1 1 d
N3 N 0.4790(4) 0.0775(4) 0.20169(18) 0.0540(9) Uani 1 1 d
N4 N 0.0949(5) 0.3808(6) -0.0709(2) 0.0924(15) Uani 1 1 d
C1 C 0.0785(5) 0.9941(5) 0.6203(2) 0.0518(10) Uani 1 1 d
C2 C 0.0291(5) 1.0308(5) 0.6906(2) 0.0563(11) Uani 1 1 d
C3 C 0.0351(4) 0.9282(5) 0.7451(2) 0.0543(11) Uani 1 1 d
C4 C 0.0907(4) 0.7861(5) 0.7284(2) 0.0544(11) Uani 1 1 d
C5 C 0.1417(4) 0.7490(4) 0.6576(2) 0.0521(10) Uani 1 1 d
C6 C 0.1370(4) 0.8531(4) 0.6025(2) 0.0452(10) Uani 1 1 d
C7 C 0.1950(5) 0.8242(5) 0.5251(2) 0.0546(11) Uani 1 1 d
C8 C 0.2719(5) 0.7023(5) 0.4999(2) 0.0542(11) Uani 1 1 d
C9 C 0.3312(4) 0.6754(5) 0.4233(2) 0.0465(10) Uani 1 1 d
C10 C 0.3935(5) 0.5358(5) 0.4032(2) 0.0522(11) Uani 1 1 d
C11 C 0.4410(4) 0.5029(4) 0.3323(2) 0.0504(10) Uani 1 1 d
C12 C 0.4302(4) 0.6095(4) 0.2779(2) 0.0397(9) Uani 1 1 d
C13 C 0.3750(4) 0.7501(4) 0.2978(2) 0.0459(9) Uani 1 1 d
C14 C 0.3245(4) 0.7829(4) 0.3689(2) 0.0494(10) Uani 1 1 d
C15 C 0.6117(5) 0.4598(5) 0.1881(2) 0.0611(12) Uani 1 1 d
C16 C 0.4025(4) 0.6407(4) 0.1492(2) 0.0396(9) Uani 1 1 d
C17 C 0.4683(4) 0.6347(4) 0.0776(2) 0.0531(11) Uani 1 1 d
C18 C 0.3910(5) 0.6952(5) 0.0224(2) 0.0526(11) Uani 1 1 d
C19 C 0.2445(5) 0.7634(4) 0.0346(2) 0.0495(10) Uani 1 1 d
C20 C 0.1753(4) 0.7717(4) 0.1052(2) 0.0478(10) Uani 1 1 d
C21 C 0.2533(4) 0.7117(4) 0.1613(2) 0.0450(9) Uani 1 1 d
C22 C 0.1643(6) 0.8253(6) -0.0244(3) 0.0696(14) Uani 1 1 d
C23 C -0.0024(5) 0.4143(4) 0.6214(2) 0.0507(10) Uani 1 1 d
C24 C -0.0492(5) 0.4556(4) 0.6917(2) 0.0548(11) Uani 1 1 d
C25 C 0.0466(5) 0.4236(5) 0.7419(2) 0.0566(11) Uani 1 1 d
C26 C 0.1899(5) 0.3526(5) 0.7217(2) 0.0564(11) Uani 1 1 d
C27 C 0.2383(4) 0.3116(4) 0.6517(2) 0.0490(10) Uani 1 1 d
C28 C 0.1426(4) 0.3411(4) 0.6000(2) 0.0423(9) Uani 1 1 d
C29 C 0.1845(4) 0.2957(4) 0.5254(2) 0.0468(10) Uani 1 1 d
C30 C 0.3123(4) 0.2185(4) 0.4971(2) 0.0463(10) Uani 1 1 d
C31 C 0.3514(4) 0.1771(4) 0.4214(2) 0.0408(9) Uani 1 1 d
C32 C 0.4975(4) 0.1214(4) 0.3942(2) 0.0454(9) Uani 1 1 d
C33 C 0.5409(4) 0.0907(4) 0.3227(2) 0.0462(10) Uani 1 1 d
C34 C 0.4381(4) 0.1118(4) 0.2746(2) 0.0390(9) Uani 1 1 d
C35 C 0.2912(4) 0.1608(4) 0.3019(2) 0.0460(10) Uani 1 1 d
C36 C 0.2498(4) 0.1940(4) 0.3733(2) 0.0435(9) Uani 1 1 d
C37 C 0.6179(6) -0.0218(6) 0.1809(3) 0.0891(18) Uani 1 1 d
C38 C 0.3910(4) 0.1403(4) 0.1481(2) 0.0436(9) Uani 1 1 d
C39 C 0.3767(5) 0.0607(4) 0.0934(2) 0.0578(11) Uani 1 1 d
C40 C 0.2954(5) 0.1240(5) 0.0389(2) 0.0614(12) Uani 1 1 d
C41 C 0.2268(4) 0.2683(5) 0.0377(2) 0.0483(10) Uani 1 1 d
C42 C 0.2380(4) 0.3500(4) 0.0933(2) 0.0483(10) Uani 1 1 d
C43 C 0.3197(4) 0.2870(4) 0.1474(2) 0.0451(9) Uani 1 1 d
C44 C 0.1492(5) 0.3326(5) -0.0218(2) 0.0627(12) Uani 1 1 d
H1A H 0.0705 1.0613 0.5834 0.080 Uiso 1 1 d
H2A H -0.0111 1.1348 0.7006 0.080 Uiso 1 1 d
H3A H -0.0029 0.9446 0.7951 0.080 Uiso 1 1 d
H4A H 0.0938 0.7102 0.7660 0.080 Uiso 1 1 d
H5A H 0.1811 0.6525 0.6453 0.080 Uiso 1 1 d
H7A H 0.1864 0.9139 0.4913 0.080 Uiso 1 1 d
H8A H 0.2850 0.6174 0.5334 0.080 Uiso 1 1 d
H10A H 0.4081 0.4583 0.4426 0.080 Uiso 1 1 d
H11A H 0.4893 0.4054 0.3220 0.080 Uiso 1 1 d
H13A H 0.3733 0.8290 0.2632 0.080 Uiso 1 1 d
H14A H 0.2994 0.8788 0.3748 0.080 Uiso 1 1 d
H15A H 0.6951 0.5012 0.1602 0.080 Uiso 1 1 d
H15B H 0.6577 0.4409 0.2272 0.080 Uiso 1 1 d
H15C H 0.6060 0.3818 0.1740 0.080 Uiso 1 1 d
H17A H 0.5658 0.5958 0.0665 0.080 Uiso 1 1 d
H18A H 0.4278 0.6952 -0.0204 0.080 Uiso 1 1 d
H20A H 0.0699 0.8227 0.1173 0.080 Uiso 1 1 d
H24A H -0.1529 0.5046 0.6998 0.080 Uiso 1 1 d
H25A H 0.0142 0.4422 0.7932 0.080 Uiso 1 1 d
H26A H 0.2574 0.3336 0.7533 0.080 Uiso 1 1 d
H27A H 0.3382 0.2574 0.6354 0.080 Uiso 1 1 d
H29A H 0.1134 0.3135 0.4924 0.080 Uiso 1 1 d
H30A H 0.3922 0.1944 0.5242 0.080 Uiso 1 1 d
H21A H 0.2008 0.7209 0.2067 0.080 Uiso 1 1 d
H23A H -0.0623 0.4298 0.5841 0.080 Uiso 1 1 d
H32A H 0.5636 0.1164 0.4286 0.080 Uiso 1 1 d
H33A H 0.6443 0.0620 0.3073 0.080 Uiso 1 1 d
H35A H 0.2171 0.1717 0.2731 0.080 Uiso 1 1 d
H36A H 0.1487 0.2270 0.3864 0.080 Uiso 1 1 d
H37A H 0.6595 -0.0276 0.1378 0.080 Uiso 1 1 d
H37B H 0.6762 -0.0658 0.2110 0.080 Uiso 1 1 d
H37C H 0.5770 -0.1058 0.1776 0.080 Uiso 1 1 d
H39A H 0.4315 -0.0423 0.0912 0.080 Uiso 1 1 d
H40A H 0.2898 0.0647 0.0026 0.080 Uiso 1 1 d
H42A H 0.1937 0.4603 0.0931 0.080 Uiso 1 1 d
H43A H 0.3231 0.3428 0.1893 0.080 Uiso 1 1 d

loop_
_atom_site_aniso_label
_atom_site_aniso_U_11
_atom_site_aniso_U_22
_atom_site_aniso_U_33
_atom_site_aniso_U_23
_atom_site_aniso_U_13
_atom_site_aniso_U_12
N1 0.051(2) 0.050(2) 0.0429(19) -0.0056(16) -0.0055(16) -0.0009(17)
N2 0.111(4) 0.153(5) 0.054(3) 0.019(3) -0.029(3) -0.025(4)
N3 0.049(2) 0.055(2) 0.049(2) -0.0077(17) -0.0084(16) 0.0059(17)
N4 0.099(4) 0.122(4) 0.055(3) 0.008(3) -0.030(3) -0.021(3)
C1 0.051(2) 0.053(3) 0.052(3) 0.007(2) -0.008(2) -0.015(2)
C2 0.051(3) 0.048(3) 0.065(3) -0.006(2) -0.003(2) -0.007(2)
C3 0.044(2) 0.068(3) 0.048(3) -0.005(2) -0.0040(19) -0.009(2)
C4 0.046(2) 0.061(3) 0.052(3) 0.010(2) -0.008(2) -0.009(2)
C5 0.042(2) 0.046(2) 0.066(3) -0.003(2) -0.013(2) -0.0048(19)
C6 0.034(2) 0.059(3) 0.046(2) -0.001(2) -0.0091(17) -0.0166(19)
C7 0.053(3) 0.048(3) 0.067(3) 0.006(2) -0.019(2) -0.017(2)
C8 0.055(3) 0.049(3) 0.063(3) 0.009(2) -0.022(2) -0.017(2)
C9 0.043(2) 0.060(3) 0.041(2) 0.0022(19) -0.0114(18) -0.020(2)
C10 0.058(3) 0.051(3) 0.051(3) 0.009(2) -0.015(2) -0.019(2)
C11 0.051(2) 0.040(2) 0.057(3) 0.0012(19) -0.015(2) -0.0043(19)
C12 0.035(2) 0.041(2) 0.044(2) -0.0001(17) -0.0109(17) -0.0086(17)
C13 0.052(2) 0.039(2) 0.047(2) 0.0001(18) -0.0088(19) -0.0133(18)
C14 0.051(2) 0.042(2) 0.056(3) -0.0087(19) -0.012(2) -0.0086(19)
C15 0.048(2) 0.056(3) 0.071(3) -0.015(2) -0.016(2) 0.009(2)
C16 0.046(2) 0.0301(19) 0.044(2) -0.0049(16) -0.0029(18) -0.0128(17)
C17 0.049(2) 0.054(3) 0.052(3) -0.009(2) 0.004(2) -0.009(2)
C18 0.070(3) 0.058(3) 0.028(2) -0.0061(18) 0.0071(19) -0.019(2)
C19 0.055(3) 0.054(3) 0.041(2) -0.0010(19) -0.006(2) -0.018(2)
C20 0.048(2) 0.046(2) 0.048(2) -0.0021(19) -0.0063(19) -0.0087(19)
C21 0.045(2) 0.051(2) 0.036(2) -0.0035(18) 0.0031(17) -0.0122(19)
C22 0.078(3) 0.084(4) 0.048(3) 0.001(3) -0.005(3) -0.027(3)
C23 0.053(3) 0.052(3) 0.048(2) 0.007(2) -0.009(2) -0.016(2)
C24 0.052(3) 0.048(3) 0.058(3) 0.007(2) 0.000(2) -0.008(2)
C25 0.073(3) 0.050(3) 0.044(2) -0.001(2) 0.002(2) -0.017(2)
C26 0.067(3) 0.049(3) 0.054(3) 0.003(2) -0.022(2) -0.011(2)
C27 0.046(2) 0.047(2) 0.051(2) 0.0012(19) -0.0080(19) -0.0053(19)
C28 0.046(2) 0.034(2) 0.047(2) 0.0076(17) -0.0082(18) -0.0115(17)
C29 0.048(2) 0.051(2) 0.044(2) 0.0078(19) -0.0110(18) -0.017(2)
C30 0.044(2) 0.051(2) 0.048(2) 0.0060(19) -0.0139(18) -0.0176(19)
C31 0.043(2) 0.035(2) 0.048(2) 0.0023(17) -0.0089(18) -0.0136(17)
C32 0.044(2) 0.053(2) 0.043(2) 0.0009(18) -0.0152(18) -0.0137(19)
C33 0.0322(19) 0.044(2) 0.060(3) 0.0005(19) -0.0099(18) -0.0052(17)
C34 0.042(2) 0.031(2) 0.042(2) 0.0027(16) -0.0057(17) -0.0072(16)
C35 0.037(2) 0.058(3) 0.046(2) 0.0033(19) -0.0148(18) -0.0129(19)
C36 0.033(2) 0.044(2) 0.052(2) 0.0052(18) -0.0061(17) -0.0093(17)
C37 0.068(3) 0.105(4) 0.061(3) -0.008(3) -0.002(3) 0.031(3)
C38 0.043(2) 0.045(2) 0.039(2) -0.0045(18) -0.0030(17) -0.0071(18)
C39 0.069(3) 0.044(2) 0.058(3) -0.011(2) -0.010(2) -0.009(2)
C40 0.074(3) 0.066(3) 0.050(3) -0.015(2) -0.013(2) -0.022(3)
C41 0.044(2) 0.064(3) 0.038(2) 0.000(2) -0.0050(18) -0.016(2)
C42 0.051(2) 0.048(2) 0.041(2) -0.0040(18) -0.0035(19) -0.0052(19)
C43 0.047(2) 0.047(2) 0.039(2) -0.0077(18) -0.0059(17) -0.0074(18)
C44 0.062(3) 0.081(3) 0.046(3) 0.000(2) -0.012(2) -0.020(3)

loop_
_atom_type_symbol
_atom_type_description
_atom_type_scat_dispersion_real
_atom_type_scat_dispersion_imag
_atom_type_scat_source
C C 0.0033 0.0016 'International Tables Vol C Tables 4.2.6.8 and 6.1.1.4'
H H 0.0000 0.0000 'International Tables Vol C Tables 4.2.6.8 and 6.1.1.4'
N N 0.0061 0.0033 'International Tables Vol C Tables 4.2.6.8 and 6.1.1.4'

loop_
_geom_angle_atom_site_label_1
_geom_angle_atom_site_label_2
_geom_angle_atom_site_label_3
_geom_angle
C16 N1 C12 122.3(3)
C16 N1 C15 118.6(3)
C12 N1 C15 119.1(3)
C38 N3 C34 122.2(3)
C38 N3 C37 118.7(4)
C34 N3 C37 119.1(4)
C2 C1 C6 121.2(4)
C3 C2 C1 120.9(4)
C2 C3 C4 118.9(4)
C3 C4 C5 120.2(4)
C4 C5 C6 120.8(4)
C1 C6 C5 117.9(4)
C1 C6 C7 117.3(4)
C5 C6 C7 124.8(4)
C8 C7 C6 126.2(4)
C7 C8 C9 125.7(4)
C10 C9 C14 117.4(4)
C10 C9 C8 118.7(4)
C14 C9 C8 123.9(4)
C11 C10 C9 121.5(4)
C10 C11 C12 121.1(4)
C13 C12 C11 117.9(4)
C13 C12 N1 121.5(3)
C11 C12 N1 120.5(3)
C14 C13 C12 120.9(4)
C13 C14 C9 121.1(4)
N1 C16 C17 121.5(4)
N1 C16 C21 121.7(3)
C17 C16 C21 116.8(4)
C18 C17 C16 121.4(4)
C17 C18 C19 121.5(4)
C18 C19 C20 118.7(4)
C18 C19 C22 120.8(4)
C20 C19 C22 120.5(4)
C21 C20 C19 120.1(4)
C20 C21 C16 121.5(4)
N2 C22 C19 178.5(6)
C24 C23 C28 121.1(4)
C25 C24 C23 120.1(4)
C24 C25 C26 119.5(4)
C25 C26 C27 120.9(4)
C26 C27 C28 120.6(4)
C27 C28 C23 117.7(4)
C27 C28 C29 123.8(4)
C23 C28 C29 118.6(4)
C30 C29 C28 127.1(4)
C29 C30 C31 125.6(4)
C36 C31 C32 116.6(4)
C36 C31 C30 123.5(4)
C32 C31 C30 119.9(3)
C33 C32 C31 122.2(3)
C32 C33 C34 120.5(3)
C35 C34 C33 117.8(4)
C35 C34 N3 120.4(3)
C33 C34 N3 121.7(3)
C36 C35 C34 120.9(3)
C35 C36 C31 121.9(3)
C39 C38 N3 120.7(4)
C39 C38 C43 118.4(4)
N3 C38 C43 120.9(3)
C38 C39 C40 120.7(4)
C39 C40 C41 121.0(4)
C40 C41 C42 119.1(4)
C40 C41 C44 119.7(4)
C42 C41 C44 121.2(4)
C43 C42 C41 119.8(4)
C42 C43 C38 121.0(4)
N4 C44 C41 176.4(5)

loop_
_geom_bond_atom_site_label_1
_geom_bond_atom_site_label_2
_geom_bond_distance
N1 C16 1.384(5)
N1 C12 1.422(5)
N1 C15 1.459(5)
N2 C22 1.133(6)
N3 C38 1.404(5)
N3 C34 1.411(5)
N3 C37 1.441(5)
N4 C44 1.131(5)
C1 C2 1.379(6)
C1 C6 1.384(6)
C2 C3 1.372(6)
C3 C4 1.386(6)
C4 C5 1.389(6)
C5 C6 1.391(5)
C6 C7 1.499(6)
C7 C8 1.301(6)
C8 C9 1.486(6)
C9 C10 1.387(6)
C9 C14 1.403(5)
C10 C11 1.379(6)
C11 C12 1.394(5)
C12 C13 1.388(5)
C13 C14 1.386(5)
C16 C17 1.402(5)
C16 C21 1.406(5)
C17 C18 1.364(6)
C18 C19 1.378(6)
C19 C20 1.395(5)
C19 C22 1.440(6)
C20 C21 1.381(5)
C23 C24 1.386(6)
C23 C28 1.399(5)
C24 C25 1.372(6)
C25 C26 1.376(6)
C26 C27 1.382(6)
C27 C28 1.393(5)
C28 C29 1.469(5)
C29 C30 1.315(5)
C30 C31 1.476(5)
C31 C36 1.393(5)
C31 C32 1.398(5)
C32 C33 1.379(5)
C33 C34 1.396(5)
C34 C35 1.396(5)
C35 C36 1.382(5)
C38 C39 1.379(5)
C38 C43 1.407(5)
C39 C40 1.382(6)
C40 C41 1.382(6)
C41 C42 1.395(5)
C41 C44 1.441(6)
C42 C43 1.377(5)
